data_7703712
loop_
_publ_author_name
'Gallati, Caroline M.'
'Goetzfried, Sina K.'
'Ausserer, Marjana'
'Sagasser, Jessica'
'Plangger, Matthias'
'Wurst, Klaus'
'Hermann, Martin'
'Baecker, Daniel'
'Kircher, Brigitte'
'Gust, Ronald'

_publ_section_title
;
 Synthesis, characterization and biological activity of
 bromido[3-ethyl-4-aryl-5-(2-methoxypyridin-5-yl)-1-propyl-1,3-dihydro-2H-imidazol-2-ylidene]gold(i)
 complexes.
;
_journal_issue 17
_journal_name_full 'Dalton transactions (Cambridge, England : 2003)'
_journal_page_first 5471
_journal_page_last 5481
_journal_paper_doi 10.1039/c9dt04824c
_journal_volume 49
_journal_year 2020
_chemical_formula_sum 'C21 H25 Au Br N3 O2'
_chemical_formula_weight 628.32
_space_group_crystal_system monoclinic
_space_group_IT_number 14
_space_group_name_Hall '-P 2ybc'
_space_group_name_H-M_alt 'P 1 21/c 1'
_atom_sites_solution_hydrogens geom
_audit_creation_method SHELXL-2014/7
_audit_update_record
;
2020-01-22 deposited with the CCDC.	2020-03-05 downloaded from the CCDC.
;
_cell_angle_alpha 90
_cell_angle_beta 101.419(6)
_cell_angle_gamma 90
_cell_formula_units_Z 8
_cell_length_a 10.039(2)
_cell_length_b 21.238(5)
_cell_length_c 21.261(4)
_cell_measurement_reflns_used 9980
_cell_measurement_temperature 183(2)
_cell_measurement_theta_max 25.3
_cell_measurement_theta_min 2.3
_cell_volume 4443.3(16)
_computing_cell_refinement 'Bruker SAINT-V 8.34A'
_computing_data_collection 'Bruker Apex II'
_computing_data_reduction 'Bruker SAINT-V 8.34A'
_computing_structure_refinement 'SHELXL-2014/7 (Sheldrick, 2014)'
_computing_structure_solution 'Bruker Apex II'
_diffrn_ambient_temperature 183(2)
_diffrn_detector_area_resol_mean 10.4
_diffrn_measured_fraction_theta_full 0.998
_diffrn_measured_fraction_theta_max 0.996
_diffrn_measurement_device_type 'Bruker D8 QUEST PHOTON 100'
_diffrn_measurement_method '\f and \w scans'
_diffrn_radiation_monochromator 'multi layered optics'
_diffrn_radiation_type MoK\a
_diffrn_radiation_wavelength 0.71073
_diffrn_reflns_av_R_equivalents 0.0509
_diffrn_reflns_av_unetI/netI 0.0281
_diffrn_reflns_Laue_measured_fraction_full 0.998
_diffrn_reflns_Laue_measured_fraction_max 0.996
_diffrn_reflns_limit_h_max 12
_diffrn_reflns_limit_h_min -11
_diffrn_reflns_limit_k_max 25
_diffrn_reflns_limit_k_min -25
_diffrn_reflns_limit_l_max 23
_diffrn_reflns_limit_l_min -25
_diffrn_reflns_number 74130
_diffrn_reflns_point_group_measured_fraction_full 0.998
_diffrn_reflns_point_group_measured_fraction_max 0.996
_diffrn_reflns_theta_full 25.242
_diffrn_reflns_theta_max 25.452
_diffrn_reflns_theta_min 2.152
_diffrn_source 'Incoatec Microfocus'
_exptl_absorpt_coefficient_mu 8.441
_exptl_absorpt_correction_T_max 0.619
_exptl_absorpt_correction_T_min 0.310
_exptl_absorpt_correction_type multi-scan
_exptl_absorpt_process_details 'Bruker SADABS-2014/5)'
_exptl_crystal_colour colourless
_exptl_crystal_density_diffrn 1.879
_exptl_crystal_description prism
_exptl_crystal_F_000 2416
_exptl_crystal_size_max 0.150
_exptl_crystal_size_mid 0.110
_exptl_crystal_size_min 0.070
_refine_diff_density_max 1.158
_refine_diff_density_min -1.476
_refine_diff_density_rms 0.104
_refine_ls_extinction_method none
_refine_ls_goodness_of_fit_ref 1.118
_refine_ls_hydrogen_treatment constr
_refine_ls_matrix_type full
_refine_ls_number_parameters 505
_refine_ls_number_reflns 8206
_refine_ls_number_restraints 0
_refine_ls_restrained_S_all 1.118
_refine_ls_R_factor_all 0.0434
_refine_ls_R_factor_gt 0.0328
_refine_ls_shift/su_max 0.002
_refine_ls_shift/su_mean 0.000
_refine_ls_structure_factor_coef Fsqd
_refine_ls_weighting_details 'w=1/[\s^2^(Fo^2^)+(0.0052P)^2^+16.1821P] where P=(Fo^2^+2Fc^2^)/3'
_refine_ls_weighting_scheme calc
_refine_ls_wR_factor_gt 0.0590
_refine_ls_wR_factor_ref 0.0613
_reflns_Friedel_coverage 0.000
_reflns_number_gt 7049
_reflns_number_total 8206
_reflns_threshold_expression 'I > 2\s(I)'
_cod_data_source_file c9dt04824c2.cif
_cod_data_source_block ph154
_cod_depositor_comments 'Adding full bibliography for 7703712.cif.'
_cod_original_sg_symbol_H-M 'P 21/c'
_cod_database_code 7703712
_shelx_shelxl_version_number 2014/7
_shelx_space_group_comment
;
The symmetry employed for this shelxl refinement is uniquely defined
by the following loop, which should always be used as a source of
symmetry information in preference to the above space-group names.
They are only intended as comments.
;
_shelx_estimated_absorpt_t_min 0.364
_shelx_estimated_absorpt_t_max 0.590

loop_
_space_group_symop_operation_xyz
'x, y, z'
'-x, y+1/2, -z+1/2'
'-x, -y, -z'
'x, -y-1/2, z-1/2'

loop_
_atom_site_label
_atom_site_type_symbol
_atom_site_fract_x
_atom_site_fract_y
_atom_site_fract_z
_atom_site_U_iso_or_equiv
_atom_site_adp_type
_atom_site_occupancy
_atom_site_site_symmetry_order
_atom_site_calc_flag
_atom_site_refinement_flags_posn
_atom_site_refinement_flags_adp
_atom_site_refinement_flags_occupancy
_atom_site_disorder_assembly
_atom_site_disorder_group
Au1 Au 0.38853(2) 0.47984(2) 1.05437(2) 0.04915(7) Uani 1 1 d . . . . .
Au2 Au 0.86646(2) 0.55921(2) 0.49007(2) 0.03650(6) Uani 1 1 d . . . . .
Br1 Br 0.52821(6) 0.50572(3) 1.15626(3) 0.04961(15) Uani 1 1 d . . . . .
Br2 Br 0.94248(6) 0.66625(3) 0.48550(3) 0.04705(14) Uani 1 1 d . . . . .
O1 O -0.2127(4) 0.61911(18) 0.68845(18) 0.0486(10) Uani 1 1 d . . . . .
O2 O 0.0236(4) 0.22950(19) 0.68908(19) 0.0532(10) Uani 1 1 d . . . . .
O3 O 0.5261(4) 0.18351(19) 0.2822(2) 0.0603(12) Uani 1 1 d . . . . .
O4 O 0.4655(6) 0.2118(2) 0.6650(3) 0.0898(17) Uani 1 1 d . . . . .
N1 N 0.1856(5) 0.5052(2) 0.9346(2) 0.0471(12) Uani 1 1 d . . . . .
N2 N 0.2481(5) 0.4080(2) 0.9362(2) 0.0494(12) Uani 1 1 d . . . . .
N3 N 0.0009(4) 0.5833(2) 0.7370(2) 0.0467(12) Uani 1 1 d . . . . .
N4 N 0.7626(4) 0.43409(19) 0.43740(19) 0.0338(9) Uani 1 1 d . . . . .
N5 N 0.7473(4) 0.4409(2) 0.5371(2) 0.0397(10) Uani 1 1 d . . . . .
N6 N 0.7030(4) 0.2370(2) 0.3470(2) 0.0450(11) Uani 1 1 d . . . . .
C1 C 0.2660(6) 0.4619(3) 0.9700(3) 0.0482(15) Uani 1 1 d . . . . .
C2 C 0.1146(5) 0.4778(3) 0.8780(3) 0.0423(13) Uani 1 1 d . . . . .
C3 C 0.1550(5) 0.4170(3) 0.8784(3) 0.0419(13) Uani 1 1 d . . . . .
C4 C 0.0236(5) 0.5146(3) 0.8283(2) 0.0391(13) Uani 1 1 d . . . . .
C5 C -0.1168(5) 0.5163(3) 0.8235(3) 0.0452(14) Uani 1 1 d . . . . .
H5 H -0.1579 0.4935 0.8531 0.054 Uiso 1 1 calc R U . . .
C6 C -0.1955(5) 0.5514(3) 0.7756(3) 0.0440(13) Uani 1 1 d . . . . .
H6 H -0.2915 0.5526 0.7711 0.053 Uiso 1 1 calc R U . . .
C7 C -0.1316(5) 0.5848(3) 0.7341(2) 0.0383(12) Uani 1 1 d . . . . .
C8 C 0.0765(6) 0.5488(3) 0.7841(3) 0.0497(15) Uani 1 1 d . . . . .
H8 H 0.1721 0.5481 0.7870 0.060 Uiso 1 1 calc R U . . .
C9 C 0.1214(5) 0.3685(2) 0.8282(2) 0.0385(12) Uani 1 1 d . . . . .
C10 C -0.0003(6) 0.3344(3) 0.8194(3) 0.0513(15) Uani 1 1 d . . . . .
H10 H -0.0632 0.3426 0.8464 0.062 Uiso 1 1 calc R U . . .
C11 C -0.0304(6) 0.2896(3) 0.7725(3) 0.0496(15) Uani 1 1 d . . . . .
H11 H -0.1137 0.2671 0.7671 0.060 Uiso 1 1 calc R U . . .
C12 C 0.0609(5) 0.2767(2) 0.7325(3) 0.0390(12) Uani 1 1 d . . . . .
C13 C 0.1807(5) 0.3100(2) 0.7398(2) 0.0375(12) Uani 1 1 d . . . . .
H13 H 0.2430 0.3018 0.7125 0.045 Uiso 1 1 calc R U . . .
C14 C 0.2099(5) 0.3556(3) 0.7872(3) 0.0434(13) Uani 1 1 d . . . . .
H14 H 0.2925 0.3785 0.7918 0.052 Uiso 1 1 calc R U . . .
C15 C 0.1852(6) 0.5741(3) 0.9513(3) 0.0564(17) Uani 1 1 d . . . . .
H15A H 0.2742 0.5859 0.9779 0.068 Uiso 1 1 calc R U . . .
H15B H 0.1708 0.5996 0.9116 0.068 Uiso 1 1 calc R U . . .
C16 C 0.0758(7) 0.5872(3) 0.9870(3) 0.0639(18) Uani 1 1 d . . . . .
H16A H 0.0848 0.5593 1.0248 0.077 Uiso 1 1 calc R U . . .
H16B H -0.0142 0.5799 0.9591 0.077 Uiso 1 1 calc R U . . .
C17 C 0.0898(10) 0.6571(4) 1.0085(4) 0.100(3) Uani 1 1 d . . . . .
H17A H 0.0186 0.6674 1.0323 0.150 Uiso 1 1 calc R U . . .
H17B H 0.1792 0.6638 1.0361 0.150 Uiso 1 1 calc R U . . .
H17C H 0.0805 0.6843 0.9706 0.150 Uiso 1 1 calc R U . . .
C20 C -0.1464(6) 0.6515(3) 0.6438(3) 0.0549(16) Uani 1 1 d . . . . .
H20A H -0.0784 0.6806 0.6673 0.082 Uiso 1 1 calc R U . . .
H20B H -0.2139 0.6752 0.6133 0.082 Uiso 1 1 calc R U . . .
H20C H -0.1017 0.6208 0.6205 0.082 Uiso 1 1 calc R U . . .
C21 C 0.1213(7) 0.2092(3) 0.6532(3) 0.0563(16) Uani 1 1 d . . . . .
H21A H 0.1361 0.2426 0.6236 0.084 Uiso 1 1 calc R U . . .
H21B H 0.0879 0.1713 0.6288 0.084 Uiso 1 1 calc R U . . .
H21C H 0.2071 0.1997 0.6826 0.084 Uiso 1 1 calc R U . . .
C101 C 0.7907(5) 0.4720(2) 0.4895(2) 0.0343(11) Uani 1 1 d . . . . .
C102 C 0.7014(5) 0.3788(2) 0.4520(3) 0.0354(12) Uani 1 1 d . . . . .
C103 C 0.6912(5) 0.3832(2) 0.5146(3) 0.0386(12) Uani 1 1 d . . . . .
C104 C 0.6552(5) 0.3280(2) 0.4056(3) 0.0368(12) Uani 1 1 d . . . . .
C105 C 0.5171(6) 0.3201(3) 0.3798(3) 0.0588(18) Uani 1 1 d . . . . .
H105 H 0.4525 0.3484 0.3912 0.071 Uiso 1 1 calc R U . . .
C106 C 0.4745(6) 0.2714(3) 0.3381(4) 0.065(2) Uani 1 1 d . . . . .
H106 H 0.3810 0.2657 0.3197 0.078 Uiso 1 1 calc R U . . .
C107 C 0.5722(6) 0.2311(3) 0.3236(3) 0.0452(14) Uani 1 1 d . . . . .
C108 C 0.7418(5) 0.2851(3) 0.3880(3) 0.0424(13) Uani 1 1 d . . . . .
H108 H 0.8360 0.2894 0.4057 0.051 Uiso 1 1 calc R U . . .
C109 C 0.6351(6) 0.3380(3) 0.5553(3) 0.0426(13) Uani 1 1 d . . . . .
C110 C 0.5008(6) 0.3435(3) 0.5627(3) 0.0625(18) Uani 1 1 d . . . . .
H110 H 0.4458 0.3770 0.5425 0.075 Uiso 1 1 calc R U . . .
C111 C 0.4472(7) 0.2996(4) 0.5997(4) 0.072(2) Uani 1 1 d . . . . .
H111 H 0.3552 0.3029 0.6043 0.086 Uiso 1 1 calc R U . . .
C112 C 0.5272(7) 0.2516(3) 0.6296(3) 0.0611(18) Uani 1 1 d . . . . .
C113 C 0.6593(7) 0.2460(3) 0.6226(3) 0.0586(17) Uani 1 1 d . . . . .
H113 H 0.7138 0.2123 0.6428 0.070 Uiso 1 1 calc R U . . .
C114 C 0.7137(6) 0.2893(3) 0.5861(3) 0.0518(15) Uani 1 1 d . . . . .
H114 H 0.8060 0.2856 0.5821 0.062 Uiso 1 1 calc R U . . .
C118 C 0.7702(7) 0.4622(3) 0.6045(3) 0.0530(16) Uani 1 1 d . . . . .
H11A H 0.6900 0.4509 0.6228 0.064 Uiso 1 1 calc R U . . .
H11B H 0.7787 0.5087 0.6056 0.064 Uiso 1 1 calc R U . . .
C119 C 0.8982(7) 0.4333(3) 0.6466(3) 0.0583(17) Uani 1 1 d . . . . .
H11C H 0.9081 0.4491 0.6906 0.087 Uiso 1 1 calc R U . . .
H11D H 0.8897 0.3874 0.6466 0.087 Uiso 1 1 calc R U . . .
H11E H 0.9784 0.4452 0.6295 0.087 Uiso 1 1 calc R U . . .
C120 C 0.6250(7) 0.1407(3) 0.2664(4) 0.067(2) Uani 1 1 d . . . . .
H12A H 0.6901 0.1639 0.2464 0.101 Uiso 1 1 calc R U . . .
H12B H 0.5792 0.1088 0.2363 0.101 Uiso 1 1 calc R U . . .
H12C H 0.6733 0.1200 0.3055 0.101 Uiso 1 1 calc R U . . .
C121 C 0.5464(11) 0.1602(4) 0.6954(5) 0.110(3) Uani 1 1 d . . . . .
H12D H 0.5743 0.1336 0.6626 0.165 Uiso 1 1 calc R U . . .
H12E H 0.4928 0.1351 0.7201 0.165 Uiso 1 1 calc R U . . .
H12F H 0.6273 0.1767 0.7243 0.165 Uiso 1 1 calc R U . . .
C115 C 0.7912(5) 0.4506(3) 0.3741(2) 0.0399(13) Uani 0.76 1 d . . P A 1
H11F H 0.7827 0.4123 0.3471 0.048 Uiso 0.76 1 calc R U P A 1
H11G H 0.8862 0.4656 0.3797 0.048 Uiso 0.76 1 calc R U P A 1
C116 C 0.6956(8) 0.5015(4) 0.3394(4) 0.053(2) Uiso 0.76 1 d . . P A 1
H11H H 0.7160 0.5421 0.3623 0.063 Uiso 0.76 1 calc R U P A 1
H11I H 0.7124 0.5069 0.2954 0.063 Uiso 0.76 1 calc R U P A 1
C117 C 0.5474(10) 0.4854(5) 0.3358(5) 0.076(3) Uiso 0.76 1 d . . P A 1
H11J H 0.4903 0.5191 0.3133 0.115 Uiso 0.76 1 calc R U P A 1
H11K H 0.5261 0.4457 0.3124 0.115 Uiso 0.76 1 calc R U P A 1
H11L H 0.5297 0.4809 0.3793 0.115 Uiso 0.76 1 calc R U P A 1
C18 C 0.3037(11) 0.3433(5) 0.9625(5) 0.045(2) Uiso 0.62 1 d . . P B 1
H18A H 0.2960 0.3389 1.0080 0.054 Uiso 0.62 1 calc R U P B 1
H18B H 0.2512 0.3090 0.9376 0.054 Uiso 0.62 1 calc R U P B 1
C19 C 0.4502(12) 0.3399(6) 0.9566(6) 0.068(3) Uiso 0.62 1 d . . P B 1
H19A H 0.4883 0.2992 0.9729 0.102 Uiso 0.62 1 calc R U P B 1
H19B H 0.4565 0.3442 0.9113 0.102 Uiso 0.62 1 calc R U P B 1
H19C H 0.5012 0.3740 0.9815 0.102 Uiso 0.62 1 calc R U P B 1
C15A C 0.7912(5) 0.4506(3) 0.3741(2) 0.0399(13) Uani 0.24 1 d . . P A 2
H15C H 0.8484 0.4889 0.3785 0.048 Uiso 0.24 1 calc R U P A 2
H15D H 0.8438 0.4160 0.3594 0.048 Uiso 0.24 1 calc R U P A 2
C16A C 0.670(3) 0.4616(13) 0.3260(12) 0.053(6) Uiso 0.24 1 d . . P A 2
H16C H 0.6085 0.4247 0.3228 0.064 Uiso 0.24 1 calc R U P A 2
H16D H 0.6937 0.4686 0.2836 0.064 Uiso 0.24 1 calc R U P A 2
C17A C 0.597(4) 0.5214(18) 0.3467(18) 0.089(10) Uiso 0.24 1 d . . P A 2
H17D H 0.5146 0.5299 0.3148 0.134 Uiso 0.24 1 calc R U P A 2
H17E H 0.5738 0.5139 0.3886 0.134 Uiso 0.24 1 calc R U P A 2
H17F H 0.6587 0.5576 0.3495 0.134 Uiso 0.24 1 calc R U P A 2
C18A C 0.3467(18) 0.3578(7) 0.9477(8) 0.043(4) Uiso 0.38 1 d . . P B 2
H18C H 0.4317 0.3717 0.9763 0.051 Uiso 0.38 1 calc R U P B 2
H18D H 0.3679 0.3419 0.9070 0.051 Uiso 0.38 1 calc R U P B 2
C19A C 0.274(2) 0.3088(12) 0.9797(11) 0.090(7) Uiso 0.38 1 d . . P B 2
H19D H 0.3321 0.2717 0.9899 0.135 Uiso 0.38 1 calc R U P B 2
H19E H 0.2526 0.3262 1.0192 0.135 Uiso 0.38 1 calc R U P B 2
H19F H 0.1893 0.2967 0.9506 0.135 Uiso 0.38 1 calc R U P B 2

loop_
_atom_site_aniso_label
_atom_site_aniso_U_11
_atom_site_aniso_U_22
_atom_site_aniso_U_33
_atom_site_aniso_U_23
_atom_site_aniso_U_13
_atom_site_aniso_U_12
Au1 0.04742(14) 0.05498(15) 0.03804(13) -0.00872(10) -0.00856(10) 0.01552(11)
Au2 0.03682(11) 0.03520(11) 0.03653(11) 0.00207(9) 0.00498(8) -0.00611(9)
Br1 0.0547(3) 0.0528(4) 0.0356(3) -0.0028(3) -0.0051(3) -0.0038(3)
Br2 0.0474(3) 0.0372(3) 0.0538(3) 0.0086(3) 0.0035(3) -0.0091(2)
O1 0.040(2) 0.057(2) 0.049(2) 0.0128(19) 0.0065(18) 0.0103(18)
O2 0.054(3) 0.051(2) 0.053(3) -0.008(2) 0.006(2) -0.009(2)
O3 0.044(2) 0.051(3) 0.088(3) -0.028(2) 0.016(2) -0.0111(19)
O4 0.102(4) 0.069(3) 0.109(4) 0.022(3) 0.046(3) -0.027(3)
N1 0.045(3) 0.050(3) 0.041(3) -0.009(2) -0.003(2) 0.020(2)
N2 0.047(3) 0.052(3) 0.041(3) -0.013(2) -0.011(2) 0.019(2)
N3 0.034(3) 0.061(3) 0.045(3) 0.000(2) 0.006(2) 0.007(2)
N4 0.027(2) 0.037(2) 0.037(2) 0.0000(19) 0.0060(18) -0.0017(18)
N5 0.049(3) 0.032(2) 0.041(3) -0.002(2) 0.016(2) -0.006(2)
N6 0.037(3) 0.045(3) 0.053(3) -0.009(2) 0.009(2) 0.002(2)
C1 0.041(3) 0.060(4) 0.035(3) -0.007(3) -0.012(2) 0.014(3)
C2 0.031(3) 0.057(4) 0.036(3) -0.010(3) -0.001(2) 0.010(3)
C3 0.031(3) 0.053(3) 0.039(3) -0.005(3) -0.002(2) 0.014(2)
C4 0.036(3) 0.044(3) 0.034(3) -0.010(2) -0.002(2) 0.012(2)
C5 0.037(3) 0.054(4) 0.042(3) 0.002(3) 0.001(2) 0.004(3)
C6 0.032(3) 0.053(3) 0.044(3) 0.000(3) -0.001(2) 0.008(3)
C7 0.036(3) 0.042(3) 0.035(3) -0.007(2) 0.002(2) 0.008(2)
C8 0.030(3) 0.073(4) 0.044(3) 0.000(3) 0.002(3) 0.011(3)
C9 0.032(3) 0.041(3) 0.038(3) -0.003(2) -0.004(2) 0.011(2)
C10 0.037(3) 0.068(4) 0.049(4) -0.003(3) 0.009(3) 0.006(3)
C11 0.033(3) 0.059(4) 0.055(4) -0.004(3) 0.005(3) -0.003(3)
C12 0.033(3) 0.039(3) 0.042(3) 0.002(2) -0.001(2) 0.001(2)
C13 0.035(3) 0.040(3) 0.037(3) -0.001(2) 0.006(2) 0.001(2)
C14 0.032(3) 0.047(3) 0.049(3) -0.009(3) 0.002(2) -0.002(2)
C15 0.053(4) 0.072(4) 0.039(3) -0.001(3) -0.002(3) 0.023(3)
C16 0.075(5) 0.053(4) 0.066(4) 0.006(3) 0.021(4) -0.009(3)
C17 0.142(8) 0.058(5) 0.100(7) -0.018(5) 0.023(6) 0.011(5)
C20 0.056(4) 0.053(4) 0.053(4) 0.009(3) 0.004(3) 0.001(3)
C21 0.074(4) 0.048(4) 0.047(4) -0.009(3) 0.011(3) -0.004(3)
C101 0.026(3) 0.037(3) 0.042(3) -0.003(2) 0.010(2) -0.003(2)
C102 0.029(3) 0.032(3) 0.045(3) 0.000(2) 0.006(2) -0.001(2)
C103 0.034(3) 0.036(3) 0.046(3) -0.001(2) 0.011(2) -0.004(2)
C104 0.029(3) 0.038(3) 0.045(3) -0.004(2) 0.010(2) -0.002(2)
C105 0.030(3) 0.048(4) 0.096(5) -0.027(3) 0.006(3) 0.001(3)
C106 0.024(3) 0.061(4) 0.104(6) -0.037(4) 0.000(3) 0.000(3)
C107 0.039(3) 0.039(3) 0.060(4) -0.008(3) 0.014(3) -0.008(2)
C108 0.028(3) 0.049(3) 0.049(3) -0.008(3) 0.003(2) 0.002(2)
C109 0.046(3) 0.039(3) 0.046(3) -0.001(3) 0.017(3) -0.007(3)
C110 0.049(4) 0.065(4) 0.077(5) 0.020(4) 0.022(3) -0.001(3)
C111 0.044(4) 0.085(5) 0.092(5) 0.028(4) 0.026(4) -0.012(4)
C112 0.071(5) 0.049(4) 0.069(4) 0.001(3) 0.029(4) -0.021(3)
C113 0.075(5) 0.033(3) 0.074(5) 0.008(3) 0.031(4) -0.003(3)
C114 0.053(4) 0.044(3) 0.065(4) 0.004(3) 0.026(3) 0.002(3)
C118 0.079(4) 0.040(3) 0.045(3) -0.007(3) 0.025(3) -0.008(3)
C119 0.071(4) 0.063(4) 0.040(3) -0.001(3) 0.008(3) -0.009(3)
C120 0.067(4) 0.045(4) 0.096(5) -0.026(4) 0.031(4) -0.003(3)
C121 0.170(10) 0.050(5) 0.127(8) 0.022(5) 0.069(7) -0.016(6)
C115 0.037(3) 0.050(3) 0.033(3) -0.002(2) 0.009(2) -0.005(2)
C15A 0.037(3) 0.050(3) 0.033(3) -0.002(2) 0.009(2) -0.005(2)

loop_
_atom_type_symbol
_atom_type_description
_atom_type_scat_dispersion_real
_atom_type_scat_dispersion_imag
_atom_type_scat_source
C C 0.0033 0.0016 'International Tables Vol C Tables 4.2.6.8 and 6.1.1.4'
H H 0.0000 0.0000 'International Tables Vol C Tables 4.2.6.8 and 6.1.1.4'
N N 0.0061 0.0033 'International Tables Vol C Tables 4.2.6.8 and 6.1.1.4'
O O 0.0106 0.0060 'International Tables Vol C Tables 4.2.6.8 and 6.1.1.4'
Br Br -0.2901 2.4595 'International Tables Vol C Tables 4.2.6.8 and 6.1.1.4'
Au Au -2.0133 8.8022 'International Tables Vol C Tables 4.2.6.8 and 6.1.1.4'

loop_
_geom_angle_atom_site_label_1
_geom_angle_atom_site_label_2
_geom_angle_atom_site_label_3
_geom_angle
_geom_angle_site_symmetry_1
_geom_angle_site_symmetry_3
_geom_angle_publ_flag
C1 Au1 Br1 177.09(16) . . ?
C101 Au2 Br2 175.80(14) . . ?
C7 O1 C20 116.1(4) . . ?
C12 O2 C21 117.3(4) . . ?
C107 O3 C120 117.5(5) . . ?
C112 O4 C121 116.4(6) . . ?
C1 N1 C2 110.1(5) . . ?
C1 N1 C15 124.0(5) . . ?
C2 N1 C15 125.7(4) . . ?
C1 N2 C3 110.3(4) . . ?
C1 N2 C18A 121.6(8) . . ?
C3 N2 C18A 124.4(8) . . ?
C1 N2 C18 124.3(5) . . ?
C3 N2 C18 124.7(6) . . ?
C7 N3 C8 117.6(5) . . ?
C101 N4 C102 110.5(4) . . ?
C101 N4 C15A 124.0(4) . . ?
C102 N4 C15A 125.5(4) . . ?
C101 N4 C115 124.0(4) . . ?
C102 N4 C115 125.5(4) . . ?
C101 N5 C103 110.0(4) . . ?
C101 N5 C118 124.5(4) . . ?
C103 N5 C118 125.2(4) . . ?
C107 N6 C108 117.0(5) . . ?
N2 C1 N1 106.3(4) . . ?
N2 C1 Au1 129.4(4) . . ?
N1 C1 Au1 124.4(4) . . ?
C3 C2 N1 106.9(5) . . ?
C3 C2 C4 130.6(5) . . ?
N1 C2 C4 122.2(5) . . ?
C2 C3 N2 106.4(5) . . ?
C2 C3 C9 129.7(5) . . ?
N2 C3 C9 123.8(5) . . ?
C8 C4 C5 117.3(5) . . ?
C8 C4 C2 120.0(5) . . ?
C5 C4 C2 122.7(5) . . ?
C6 C5 C4 119.5(5) . . ?
C6 C5 H5 120.3 . . ?
C4 C5 H5 120.3 . . ?
C5 C6 C7 118.6(5) . . ?
C5 C6 H6 120.7 . . ?
C7 C6 H6 120.7 . . ?
N3 C7 O1 120.4(5) . . ?
N3 C7 C6 123.1(5) . . ?
O1 C7 C6 116.4(5) . . ?
N3 C8 C4 123.9(5) . . ?
N3 C8 H8 118.0 . . ?
C4 C8 H8 118.0 . . ?
C14 C9 C10 117.6(5) . . ?
C14 C9 C3 120.6(5) . . ?
C10 C9 C3 121.8(5) . . ?
C11 C10 C9 121.2(5) . . ?
C11 C10 H10 119.4 . . ?
C9 C10 H10 119.4 . . ?
C10 C11 C12 120.2(5) . . ?
C10 C11 H11 119.9 . . ?
C12 C11 H11 119.9 . . ?
O2 C12 C13 124.8(5) . . ?
O2 C12 C11 115.5(5) . . ?
C13 C12 C11 119.6(5) . . ?
C12 C13 C14 119.7(5) . . ?
C12 C13 H13 120.2 . . ?
C14 C13 H13 120.2 . . ?
C13 C14 C9 121.7(5) . . ?
C13 C14 H14 119.2 . . ?
C9 C14 H14 119.2 . . ?
C16 C15 N1 109.9(5) . . ?
C16 C15 H15A 109.7 . . ?
N1 C15 H15A 109.7 . . ?
C16 C15 H15B 109.7 . . ?
N1 C15 H15B 109.7 . . ?
H15A C15 H15B 108.2 . . ?
C15 C16 C17 107.3(6) . . ?
C15 C16 H16A 110.2 . . ?
C17 C16 H16A 110.2 . . ?
C15 C16 H16B 110.2 . . ?
C17 C16 H16B 110.2 . . ?
H16A C16 H16B 108.5 . . ?
C16 C17 H17A 109.5 . . ?
C16 C17 H17B 109.5 . . ?
H17A C17 H17B 109.5 . . ?
C16 C17 H17C 109.5 . . ?
H17A C17 H17C 109.5 . . ?
H17B C17 H17C 109.5 . . ?
O1 C20 H20A 109.5 . . ?
O1 C20 H20B 109.5 . . ?
H20A C20 H20B 109.5 . . ?
O1 C20 H20C 109.5 . . ?
H20A C20 H20C 109.5 . . ?
H20B C20 H20C 109.5 . . ?
O2 C21 H21A 109.5 . . ?
O2 C21 H21B 109.5 . . ?
H21A C21 H21B 109.5 . . ?
O2 C21 H21C 109.5 . . ?
H21A C21 H21C 109.5 . . ?
H21B C21 H21C 109.5 . . ?
N5 C101 N4 106.0(4) . . ?
N5 C101 Au2 128.7(4) . . ?
N4 C101 Au2 125.0(4) . . ?
C103 C102 N4 106.5(4) . . ?
C103 C102 C104 129.2(5) . . ?
N4 C102 C104 124.3(5) . . ?
C102 C103 N5 107.0(4) . . ?
C102 C103 C109 129.9(5) . . ?
N5 C103 C109 123.2(5) . . ?
C108 C104 C105 116.8(5) . . ?
C108 C104 C102 122.7(5) . . ?
C105 C104 C102 120.4(5) . . ?
C106 C105 C104 120.1(5) . . ?
C106 C105 H105 120.0 . . ?
C104 C105 H105 120.0 . . ?
C105 C106 C107 117.8(5) . . ?
C105 C106 H106 121.1 . . ?
C107 C106 H106 121.1 . . ?
N6 C107 O3 120.1(5) . . ?
N6 C107 C106 123.9(5) . . ?
O3 C107 C106 116.1(5) . . ?
N6 C108 C104 124.4(5) . . ?
N6 C108 H108 117.8 . . ?
C104 C108 H108 117.8 . . ?
C114 C109 C110 118.9(5) . . ?
C114 C109 C103 121.0(5) . . ?
C110 C109 C103 120.1(5) . . ?
C109 C110 C111 119.9(6) . . ?
C109 C110 H110 120.1 . . ?
C111 C110 H110 120.1 . . ?
C112 C111 C110 120.1(6) . . ?
C112 C111 H111 120.0 . . ?
C110 C111 H111 120.0 . . ?
O4 C112 C113 124.3(7) . . ?
O4 C112 C111 115.4(6) . . ?
C113 C112 C111 120.3(6) . . ?
C112 C113 C114 120.1(6) . . ?
C112 C113 H113 120.0 . . ?
C114 C113 H113 120.0 . . ?
C109 C114 C113 120.7(6) . . ?
C109 C114 H114 119.6 . . ?
C113 C114 H114 119.6 . . ?
N5 C118 C119 113.2(5) . . ?
N5 C118 H11A 108.9 . . ?
C119 C118 H11A 108.9 . . ?
N5 C118 H11B 108.9 . . ?
C119 C118 H11B 108.9 . . ?
H11A C118 H11B 107.8 . . ?
C118 C119 H11C 109.5 . . ?
C118 C119 H11D 109.5 . . ?
H11C C119 H11D 109.5 . . ?
C118 C119 H11E 109.5 . . ?
H11C C119 H11E 109.5 . . ?
H11D C119 H11E 109.5 . . ?
O3 C120 H12A 109.5 . . ?
O3 C120 H12B 109.5 . . ?
H12A C120 H12B 109.5 . . ?
O3 C120 H12C 109.5 . . ?
H12A C120 H12C 109.5 . . ?
H12B C120 H12C 109.5 . . ?
O4 C121 H12D 109.5 . . ?
O4 C121 H12E 109.5 . . ?
H12D C121 H12E 109.5 . . ?
O4 C121 H12F 109.5 . . ?
H12D C121 H12F 109.5 . . ?
H12E C121 H12F 109.5 . . ?
N4 C115 C116 113.0(5) . . ?
N4 C115 H11F 109.0 . . ?
C116 C115 H11F 109.0 . . ?
N4 C115 H11G 109.0 . . ?
C116 C115 H11G 109.0 . . ?
H11F C115 H11G 107.8 . . ?
C117 C116 C115 112.3(7) . . ?
C117 C116 H11H 109.1 . . ?
C115 C116 H11H 109.1 . . ?
C117 C116 H11I 109.1 . . ?
C115 C116 H11I 109.1 . . ?
H11H C116 H11I 107.9 . . ?
C116 C117 H11J 109.5 . . ?
C116 C117 H11K 109.5 . . ?
H11J C117 H11K 109.5 . . ?
C116 C117 H11L 109.5 . . ?
H11J C117 H11L 109.5 . . ?
H11K C117 H11L 109.5 . . ?
C19 C18 N2 107.6(10) . . ?
C19 C18 H18A 110.2 . . ?
N2 C18 H18A 110.2 . . ?
C19 C18 H18B 110.2 . . ?
N2 C18 H18B 110.2 . . ?
H18A C18 H18B 108.5 . . ?
C18 C19 H19A 109.5 . . ?
C18 C19 H19B 109.5 . . ?
H19A C19 H19B 109.5 . . ?
C18 C19 H19C 109.5 . . ?
H19A C19 H19C 109.5 . . ?
H19B C19 H19C 109.5 . . ?
C16A C15A N4 113.2(11) . . ?
C16A C15A H15C 108.9 . . ?
N4 C15A H15C 108.9 . . ?
C16A C15A H15D 108.9 . . ?
N4 C15A H15D 108.9 . . ?
H15C C15A H15D 107.7 . . ?
C15A C16A C17A 108(2) . . ?
C15A C16A H16C 110.1 . . ?
C17A C16A H16C 110.1 . . ?
C15A C16A H16D 110.1 . . ?
C17A C16A H16D 110.1 . . ?
H16C C16A H16D 108.5 . . ?
C16A C17A H17D 109.5 . . ?
C16A C17A H17E 109.5 . . ?
H17D C17A H17E 109.5 . . ?
C16A C17A H17F 109.5 . . ?
H17D C17A H17F 109.5 . . ?
H17E C17A H17F 109.5 . . ?
N2 C18A C19A 102.0(15) . . ?
N2 C18A H18C 111.4 . . ?
C19A C18A H18C 111.4 . . ?
N2 C18A H18D 111.4 . . ?
C19A C18A H18D 111.4 . . ?
H18C C18A H18D 109.2 . . ?
C18A C19A H19D 109.5 . . ?
C18A C19A H19E 109.5 . . ?
H19D C19A H19E 109.5 . . ?
C18A C19A H19F 109.5 . . ?
H19D C19A H19F 109.5 . . ?
H19E C19A H19F 109.5 . . ?

loop_
_geom_bond_atom_site_label_1
_geom_bond_atom_site_label_2
_geom_bond_distance
_geom_bond_site_symmetry_2
_geom_bond_publ_flag
Au1 C1 2.000(5) . ?
Au1 Br1 2.3996(7) . ?
Au2 C101 2.001(5) . ?
Au2 Br2 2.4060(8) . ?
O1 C7 1.349(6) . ?
O1 C20 1.437(7) . ?
O2 C12 1.364(6) . ?
O2 C21 1.423(7) . ?
O3 C107 1.360(6) . ?
O3 C120 1.435(7) . ?
O4 C112 1.359(7) . ?
O4 C121 1.440(10) . ?
N1 C1 1.350(7) . ?
N1 C2 1.398(7) . ?
N1 C15 1.506(8) . ?
N2 C1 1.346(7) . ?
N2 C3 1.403(6) . ?
N2 C18A 1.441(16) . ?
N2 C18 1.545(11) . ?
N3 C7 1.320(7) . ?
N3 C8 1.347(7) . ?
N4 C101 1.353(6) . ?
N4 C102 1.389(6) . ?
N4 C15A 1.472(6) . ?
N4 C115 1.472(6) . ?
N5 C101 1.350(6) . ?
N5 C103 1.394(6) . ?
N5 C118 1.478(7) . ?
N6 C107 1.315(7) . ?
N6 C108 1.350(7) . ?
C2 C3 1.352(8) . ?
C2 C4 1.477(7) . ?
C3 C9 1.473(7) . ?
C4 C8 1.374(8) . ?
C4 C5 1.393(7) . ?
C5 C6 1.378(7) . ?
C5 H5 0.9500 . ?
C6 C7 1.385(8) . ?
C6 H6 0.9500 . ?
C8 H8 0.9500 . ?
C9 C14 1.389(7) . ?
C9 C10 1.401(8) . ?
C10 C11 1.369(8) . ?
C10 H10 0.9500 . ?
C11 C12 1.395(8) . ?
C11 H11 0.9500 . ?
C12 C13 1.377(7) . ?
C13 C14 1.386(7) . ?
C13 H13 0.9500 . ?
C14 H14 0.9500 . ?
C15 C16 1.479(9) . ?
C15 H15A 0.9900 . ?
C15 H15B 0.9900 . ?
C16 C17 1.552(9) . ?
C16 H16A 0.9900 . ?
C16 H16B 0.9900 . ?
C17 H17A 0.9800 . ?
C17 H17B 0.9800 . ?
C17 H17C 0.9800 . ?
C20 H20A 0.9800 . ?
C20 H20B 0.9800 . ?
C20 H20C 0.9800 . ?
C21 H21A 0.9800 . ?
C21 H21B 0.9800 . ?
C21 H21C 0.9800 . ?
C102 C103 1.358(7) . ?
C102 C104 1.474(7) . ?
C103 C109 1.476(7) . ?
C104 C108 1.361(7) . ?
C104 C105 1.397(7) . ?
C105 C106 1.375(8) . ?
C105 H105 0.9500 . ?
C106 C107 1.381(8) . ?
C106 H106 0.9500 . ?
C108 H108 0.9500 . ?
C109 C114 1.383(8) . ?
C109 C110 1.393(8) . ?
C110 C111 1.395(8) . ?
C110 H110 0.9500 . ?
C111 C112 1.373(9) . ?
C111 H111 0.9500 . ?
C112 C113 1.369(9) . ?
C113 C114 1.384(8) . ?
C113 H113 0.9500 . ?
C114 H114 0.9500 . ?
C118 C119 1.541(9) . ?
C118 H11A 0.9900 . ?
C118 H11B 0.9900 . ?
C119 H11C 0.9800 . ?
C119 H11D 0.9800 . ?
C119 H11E 0.9800 . ?
C120 H12A 0.9800 . ?
C120 H12B 0.9800 . ?
C120 H12C 0.9800 . ?
C121 H12D 0.9800 . ?
C121 H12E 0.9800 . ?
C121 H12F 0.9800 . ?
C115 C116 1.536(10) . ?
C115 H11F 0.9900 . ?
C115 H11G 0.9900 . ?
C116 C117 1.514(13) . ?
C116 H11H 0.9900 . ?
C116 H11I 0.9900 . ?
C117 H11J 0.9800 . ?
C117 H11K 0.9800 . ?
C117 H11L 0.9800 . ?
C18 C19 1.502(15) . ?
C18 H18A 0.9900 . ?
C18 H18B 0.9900 . ?
C19 H19A 0.9800 . ?
C19 H19B 0.9800 . ?
C19 H19C 0.9800 . ?
C15A C16A 1.45(3) . ?
C15A H15C 0.9900 . ?
C15A H15D 0.9900 . ?
C16A C17A 1.57(4) . ?
C16A H16C 0.9900 . ?
C16A H16D 0.9900 . ?
C17A H17D 0.9800 . ?
C17A H17E 0.9800 . ?
C17A H17F 0.9800 . ?
C18A C19A 1.51(3) . ?
C18A H18C 0.9900 . ?
C18A H18D 0.9900 . ?
C19A H19D 0.9800 . ?
C19A H19E 0.9800 . ?
C19A H19F 0.9800 . ?

loop_
_geom_torsion_atom_site_label_1
_geom_torsion_atom_site_label_2
_geom_torsion_atom_site_label_3
_geom_torsion_atom_site_label_4
_geom_torsion
_geom_torsion_site_symmetry_1
_geom_torsion_site_symmetry_2
_geom_torsion_site_symmetry_3
_geom_torsion_site_symmetry_4
_geom_torsion_publ_flag
C3 N2 C1 N1 0.0(7) . . . . ?
C18A N2 C1 N1 159.4(10) . . . . ?
C18 N2 C1 N1 -170.7(7) . . . . ?
C3 N2 C1 Au1 -178.1(4) . . . . ?
C18A N2 C1 Au1 -18.7(12) . . . . ?
C18 N2 C1 Au1 11.3(10) . . . . ?
C2 N1 C1 N2 0.9(7) . . . . ?
C15 N1 C1 N2 -173.3(5) . . . . ?
C2 N1 C1 Au1 179.1(4) . . . . ?
C15 N1 C1 Au1 4.8(8) . . . . ?
C1 N1 C2 C3 -1.5(7) . . . . ?
C15 N1 C2 C3 172.7(5) . . . . ?
C1 N1 C2 C4 -177.1(5) . . . . ?
C15 N1 C2 C4 -2.9(9) . . . . ?
N1 C2 C3 N2 1.4(6) . . . . ?
C4 C2 C3 N2 176.5(6) . . . . ?
N1 C2 C3 C9 -174.2(6) . . . . ?
C4 C2 C3 C9 0.9(11) . . . . ?
C1 N2 C3 C2 -0.9(7) . . . . ?
C18A N2 C3 C2 -159.6(10) . . . . ?
C18 N2 C3 C2 169.7(7) . . . . ?
C1 N2 C3 C9 175.0(5) . . . . ?
C18A N2 C3 C9 16.3(12) . . . . ?
C18 N2 C3 C9 -14.4(10) . . . . ?
C3 C2 C4 C8 -92.3(8) . . . . ?
N1 C2 C4 C8 82.2(7) . . . . ?
C3 C2 C4 C5 87.5(8) . . . . ?
N1 C2 C4 C5 -98.1(7) . . . . ?
C8 C4 C5 C6 0.2(8) . . . . ?
C2 C4 C5 C6 -179.6(5) . . . . ?
C4 C5 C6 C7 -1.0(8) . . . . ?
C8 N3 C7 O1 179.2(5) . . . . ?
C8 N3 C7 C6 -2.0(8) . . . . ?
C20 O1 C7 N3 1.4(7) . . . . ?
C20 O1 C7 C6 -177.4(5) . . . . ?
C5 C6 C7 N3 2.0(8) . . . . ?
C5 C6 C7 O1 -179.1(5) . . . . ?
C7 N3 C8 C4 1.1(9) . . . . ?
C5 C4 C8 N3 -0.2(9) . . . . ?
C2 C4 C8 N3 179.6(5) . . . . ?
C2 C3 C9 C14 97.6(7) . . . . ?
N2 C3 C9 C14 -77.2(8) . . . . ?
C2 C3 C9 C10 -81.5(8) . . . . ?
N2 C3 C9 C10 103.6(7) . . . . ?
C14 C9 C10 C11 0.7(8) . . . . ?
C3 C9 C10 C11 179.8(5) . . . . ?
C9 C10 C11 C12 0.3(9) . . . . ?
C21 O2 C12 C13 6.5(8) . . . . ?
C21 O2 C12 C11 -171.9(5) . . . . ?
C10 C11 C12 O2 177.5(5) . . . . ?
C10 C11 C12 C13 -1.0(9) . . . . ?
O2 C12 C13 C14 -177.7(5) . . . . ?
C11 C12 C13 C14 0.6(8) . . . . ?
C12 C13 C14 C9 0.4(8) . . . . ?
C10 C9 C14 C13 -1.0(8) . . . . ?
C3 C9 C14 C13 179.8(5) . . . . ?
C1 N1 C15 C16 -95.4(7) . . . . ?
C2 N1 C15 C16 91.2(7) . . . . ?
N1 C15 C16 C17 174.5(5) . . . . ?
C103 N5 C101 N4 -0.1(6) . . . . ?
C118 N5 C101 N4 173.6(5) . . . . ?
C103 N5 C101 Au2 174.8(4) . . . . ?
C118 N5 C101 Au2 -11.4(8) . . . . ?
C102 N4 C101 N5 -0.1(5) . . . . ?
C15A N4 C101 N5 178.8(4) . . . . ?
C115 N4 C101 N5 178.8(4) . . . . ?
C102 N4 C101 Au2 -175.3(3) . . . . ?
C15A N4 C101 Au2 3.6(7) . . . . ?
C115 N4 C101 Au2 3.6(7) . . . . ?
C101 N4 C102 C103 0.3(6) . . . . ?
C15A N4 C102 C103 -178.6(4) . . . . ?
C115 N4 C102 C103 -178.6(4) . . . . ?
C101 N4 C102 C104 178.7(5) . . . . ?
C15A N4 C102 C104 -0.2(8) . . . . ?
C115 N4 C102 C104 -0.2(8) . . . . ?
N4 C102 C103 N5 -0.4(6) . . . . ?
C104 C102 C103 N5 -178.6(5) . . . . ?
N4 C102 C103 C109 -179.7(5) . . . . ?
C104 C102 C103 C109 2.1(10) . . . . ?
C101 N5 C103 C102 0.3(6) . . . . ?
C118 N5 C103 C102 -173.3(5) . . . . ?
C101 N5 C103 C109 179.7(5) . . . . ?
C118 N5 C103 C109 6.0(8) . . . . ?
C103 C102 C104 C108 -103.3(7) . . . . ?
N4 C102 C104 C108 78.7(7) . . . . ?
C103 C102 C104 C105 73.6(8) . . . . ?
N4 C102 C104 C105 -104.4(7) . . . . ?
C108 C104 C105 C106 -1.0(10) . . . . ?
C102 C104 C105 C106 -178.0(6) . . . . ?
C104 C105 C106 C107 0.7(11) . . . . ?
C108 N6 C107 O3 -179.8(5) . . . . ?
C108 N6 C107 C106 0.7(9) . . . . ?
C120 O3 C107 N6 0.6(8) . . . . ?
C120 O3 C107 C106 -179.8(6) . . . . ?
C105 C106 C107 N6 -0.6(11) . . . . ?
C105 C106 C107 O3 179.9(6) . . . . ?
C107 N6 C108 C104 -1.0(9) . . . . ?
C105 C104 C108 N6 1.1(9) . . . . ?
C102 C104 C108 N6 178.1(5) . . . . ?
C102 C103 C109 C114 84.4(8) . . . . ?
N5 C103 C109 C114 -94.8(7) . . . . ?
C102 C103 C109 C110 -94.9(8) . . . . ?
N5 C103 C109 C110 85.9(7) . . . . ?
C114 C109 C110 C111 -1.1(10) . . . . ?
C103 C109 C110 C111 178.2(6) . . . . ?
C109 C110 C111 C112 0.9(11) . . . . ?
C121 O4 C112 C113 -1.2(11) . . . . ?
C121 O4 C112 C111 178.5(7) . . . . ?
C110 C111 C112 O4 179.4(7) . . . . ?
C110 C111 C112 C113 -0.9(11) . . . . ?
O4 C112 C113 C114 -179.3(6) . . . . ?
C111 C112 C113 C114 1.0(11) . . . . ?
C110 C109 C114 C113 1.3(9) . . . . ?
C103 C109 C114 C113 -178.0(6) . . . . ?
C112 C113 C114 C109 -1.2(10) . . . . ?
C101 N5 C118 C119 -93.9(6) . . . . ?
C103 N5 C118 C119 78.9(7) . . . . ?
C101 N4 C115 C116 -72.1(7) . . . . ?
C102 N4 C115 C116 106.7(6) . . . . ?
N4 C115 C116 C117 -52.1(9) . . . . ?
C1 N2 C18 C19 -81.8(10) . . . . ?
C3 N2 C18 C19 108.9(8) . . . . ?
C101 N4 C15A C16A -110.9(13) . . . . ?
C102 N4 C15A C16A 67.9(13) . . . . ?
N4 C15A C16A C17A 65(2) . . . . ?
C1 N2 C18A C19A 108.4(13) . . . . ?
C3 N2 C18A C19A -95.2(14) . . . . ?
